data_4131807
loop_
_publ_author_name
'Hansmann, Max M.'
'Melaimi, Mohand'
'Munz, Dominik'
'Bertrand, Guy'

_publ_section_title
;
 Modular Approach to Kekul\'e Diradicaloids Derived from Cyclic
 (Alkyl)(amino)carbenes.
;
_journal_issue 7
_journal_name_full 'Journal of the American Chemical Society'
_journal_page_first 2546
_journal_page_last 2554
_journal_paper_doi 10.1021/jacs.7b11183
_journal_volume 140
_journal_year 2018
_chemical_formula_moiety 'C64 H90 N2'
_chemical_formula_sum 'C64 H90 N2'
_chemical_formula_weight 887.37
_space_group_crystal_system triclinic
_space_group_IT_number 1
_space_group_name_Hall 'P 1'
_space_group_name_H-M_alt 'P 1'
_atom_sites_solution_hydrogens geom
_atom_sites_solution_primary direct
_audit_creation_date 2017-08-11
_audit_creation_method
;
Olex2 1.2
(compiled 2017.08.10 svn.r3458 for OlexSys, GUI svn.r5375)
;
_cell_angle_alpha 95.20(3)
_cell_angle_beta 94.29(3)
_cell_angle_gamma 92.92(3)
_cell_formula_units_Z 1
_cell_length_a 9.1599(18)
_cell_length_b 9.876(2)
_cell_length_c 15.304(3)
_cell_measurement_reflns_used 9893
_cell_measurement_temperature 100
_cell_measurement_theta_max 50.550
_cell_measurement_theta_min 2.915
_cell_volume 1372.6(5)
_computing_cell_refinement 'SAINT V8.38A (Bruker, 2017)'
_computing_data_collection 'APEX3 v2016.1-0 (Bruker, 2016)'
_computing_data_reduction 'SAINT V8.38A (Bruker, 2017)'
_computing_molecular_graphics 'Olex2 (Dolomanov et al., 2009)'
_computing_publication_material 'Olex2 (Dolomanov et al., 2009)'
_computing_structure_refinement 'XL (Sheldrick, 2008)'
_computing_structure_solution 'ShelXT (Sheldrick, 2015)'
_diffrn_ambient_temperature 100
_diffrn_detector 'Bruker Platinum135 CCD'
_diffrn_detector_area_resol_mean 7.9
_diffrn_detector_type 'CCD Area Detector'
_diffrn_measured_fraction_theta_full 0.978
_diffrn_measured_fraction_theta_max 0.978
_diffrn_measurement_device 'Fixed Chi Three-Circle Diffractometer'
_diffrn_measurement_device_type 'Bruker D8 Pt-135'
_diffrn_measurement_method '\w and \f scans'
_diffrn_radiation_monochromator 'Multilayer Mirrors'
_diffrn_radiation_probe x-ray
_diffrn_radiation_type CuK\a
_diffrn_radiation_wavelength 1.54178
_diffrn_reflns_av_R_equivalents 0.0325
_diffrn_reflns_av_unetI/netI 0.0404
_diffrn_reflns_Laue_measured_fraction_full 0.978
_diffrn_reflns_Laue_measured_fraction_max 0.978
_diffrn_reflns_limit_h_max 9
_diffrn_reflns_limit_h_min -9
_diffrn_reflns_limit_k_max 10
_diffrn_reflns_limit_k_min -10
_diffrn_reflns_limit_l_max 15
_diffrn_reflns_limit_l_min -15
_diffrn_reflns_number 12993
_diffrn_reflns_point_group_measured_fraction_full 0.896
_diffrn_reflns_point_group_measured_fraction_max 0.896
_diffrn_reflns_theta_full 53.459
_diffrn_reflns_theta_max 53.459
_diffrn_reflns_theta_min 2.909
_diffrn_source 'Micro Focus Rotating Anode'
_diffrn_source_type 'Bruker FR-591'
_diffrn_standards_number 0
_exptl_absorpt_coefficient_mu 0.449
_exptl_absorpt_correction_T_max 0.5112
_exptl_absorpt_correction_T_min 0.4311
_exptl_absorpt_correction_type multi-scan
_exptl_absorpt_process_details
'SADABS-2016/2 (Bruker,2016/2) was used for absorption correction. wR2(int) was 0.0606 before and 0.0481 after correction. The Ratio of minimum to maximum transmission is 0.7438. The \l/2 correction factor is Not present.'
_exptl_crystal_colour violet
_exptl_crystal_colour_primary violet
_exptl_crystal_density_diffrn 1.074
_exptl_crystal_description plate
_exptl_crystal_F_000 488
_exptl_crystal_size_max 0.32
_exptl_crystal_size_mid 0.22
_exptl_crystal_size_min 0.1
_refine_diff_density_max 0.101
_refine_diff_density_min -0.199
_refine_diff_density_rms 0.030
_refine_ls_abs_structure_details
;
 Flack x determined using 2432 quotients [(I+)-(I-)]/[(I+)+(I-)]
 (Parsons, Flack and Wagner, Acta Cryst. B69 (2013) 249-259).
;
_refine_ls_abs_structure_Flack 0.4(3)
_refine_ls_extinction_method none
_refine_ls_goodness_of_fit_ref 1.032
_refine_ls_hydrogen_treatment constr
_refine_ls_matrix_type full
_refine_ls_number_parameters 671
_refine_ls_number_reflns 5832
_refine_ls_number_restraints 164
_refine_ls_restrained_S_all 1.025
_refine_ls_R_factor_all 0.0362
_refine_ls_R_factor_gt 0.0347
_refine_ls_shift/su_max 0.000
_refine_ls_shift/su_mean 0.000
_refine_ls_structure_factor_coef Fsqd
_refine_ls_weighting_details 'w=1/[\s^2^(Fo^2^)+(0.0434P)^2^+0.3593P] where P=(Fo^2^+2Fc^2^)/3'
_refine_ls_weighting_scheme calc
_refine_ls_wR_factor_gt 0.0874
_refine_ls_wR_factor_ref 0.0888
_reflns_Friedel_coverage 0.832
_reflns_Friedel_fraction_full 0.814
_reflns_Friedel_fraction_max 0.814
_reflns_number_gt 5624
_reflns_number_total 5832
_reflns_threshold_expression 'I > 2\s(I)'
_cod_data_source_file 5aMenth_100K.cif
_cod_data_source_block gb_mm140_0m_b
_cod_depositor_comments
;
The following automatic conversions were performed:

data item '_diffrn_radiation_probe' value 'X-ray' was changed to
'x-ray' in accordance with the
/home/saulius/struct/COD-crude-data/automatic-downloads/DataCite-retrospective/ACS/depositions/lib/dictionaries/cif_core.dic
dictionary named 'cif_core.dic' version 2.4.2 last updated on
2011-04-26.

Automatic conversion script
Id: cif_fix_values 6909 2019-04-08 15:41:33Z antanas 
;
_cod_database_code 4131807
_shelx_shelxl_version_number 2014/7
_shelx_space_group_comment
;
The symmetry employed for this shelxl refinement is uniquely defined
by the following loop, which should always be used as a source of
symmetry information in preference to the above space-group names.
They are only intended as comments.
;
_shelx_estimated_absorpt_t_max 0.957
_shelx_estimated_absorpt_t_min 0.870
_olex2_refinement_description
;
1. Fixed Uiso
 At 1.2 times of:
  All C(H) groups, All C(H,H) groups, All C(H,H,H,H) groups
 At 1.5 times of:
  All C(H,H,H) groups
2. Uiso/Uaniso restraints and constraints
Uanis(C29') = Uanis(C28') = Uanis(C30') = Uanis(C1')
Uanis(C4A) = Uanis(C4)
Uanis(C19) = Uanis(C19A)
Uanis(C25) = Uanis(C20A)
3. Rigid body (RIGU) restrains
 C4, C19, C20, C21, C22, C23, C24, C25, C26, C27
 with sigma for 1-2 distances of 0.004 and sigma for 1-3 distances of 0.004
 C4A, C19A, C20A, C21A, C22A, C23A, C24A, C25A, C26A, C27A
 with sigma for 1-2 distances of 0.004 and sigma for 1-3 distances of 0.004
4. Same fragment restrains
{C4, C19, C20, C21, C22, C23, C24, C25, C26, C27} sigma for 1-2: 0.02, 1-3: 0.04
as
{C4A, C19A, C20A, C21A, C22A, C23A, C24A, C25A, C26A, C27A}
5. Others
 Sof(H3BC)=Sof(H3BD)=Sof(C4A)=Sof(C19A)=Sof(H19E)=Sof(H19F)=Sof(C20A)=
 Sof(H20A)=Sof(C21A)=Sof(H21E)=Sof(H21F)=Sof(C22A)=Sof(H22E)=Sof(H22F)=
 Sof(C23A)=Sof(H23A)=Sof(C24A)=Sof(H24G)=Sof(H24H)=Sof(H24I)=Sof(C25A)=
 Sof(H25A)=Sof(C26A)=Sof(H26G)=Sof(H26H)=Sof(H26I)=Sof(C27A)=Sof(H27G)=
 Sof(H27H)=Sof(H27I)=1-FVAR(1)
 Sof(H3AA)=Sof(H3AB)=Sof(C4)=Sof(C19)=Sof(H19A)=Sof(H19B)=Sof(C20)=Sof(H20)=
 Sof(C21)=Sof(H21A)=Sof(H21B)=Sof(C22)=Sof(H22A)=Sof(H22B)=Sof(C23)=Sof(H23)=
 Sof(C24)=Sof(H24A)=Sof(H24B)=Sof(H24C)=Sof(C25)=Sof(H25)=Sof(C26)=Sof(H26A)=
 Sof(H26B)=Sof(H26C)=Sof(C27)=Sof(H27A)=Sof(H27B)=Sof(H27C)=FVAR(1)
6.a Ternary CH refined with riding coordinates:
 C11(H11), C14(H14), C20(H20), C23(H23), C25(H25), C11'(H11'), C14'(H14'),
 C20'(H20'), C23'(H23'), C25'(H25'), C20A(H20A), C23A(H23A), C25A(H25A)
6.b Secondary CH2 refined with riding coordinates:
 C3(H3AA,H3AB), C3(H3BC,H3BD), C19(H19A,H19B), C21(H21A,H21B), C22(H22A,H22B),
 C3'(H3'A,H3'B), C19'(H19C,H19D), C21'(H21C,H21D), C22'(H22C,H22D), C19A(H19E,
 H19F), C21A(H21E,H21F), C22A(H22E,H22F)
6.c Aromatic/amide H refined with riding coordinates:
 C7(H7), C8(H8), C9(H9), C31(H31), C32(H32), C7'(H7'), C8'(H8'), C9'(H9'),
 C31'(H31'), C32'(H32')
6.d Idealised Me refined as rotating group:
 C12(H12A,H12B,H12C), C13(H13A,H13B,H13C), C15(H15A,H15B,H15C), C16(H16A,H16B,
 H16C), C17(H17A,H17B,H17C), C18(H18A,H18B,H18C), C24(H24A,H24B,H24C), C26(H26A,
 H26B,H26C), C27(H27A,H27B,H27C), C12'(H12D,H12E,H12F), C13'(H13D,H13E,H13F),
 C15'(H15D,H15E,H15F), C16'(H16D,H16E,H16F), C17'(H17D,H17E,H17F), C18'(H18D,
 H18E,H18F), C24'(H24D,H24E,H24F), C26'(H26D,H26E,H26F), C27'(H27D,H27E,H27F),
 C24A(H24G,H24H,H24I), C26A(H26G,H26H,H26I), C27A(H27G,H27H,H27I)
;
_olex2_submission_special_instructions 'No special instructions were received'

loop_
_space_group_symop_operation_xyz
'x, y, z'

loop_
_atom_site_label
_atom_site_type_symbol
_atom_site_fract_x
_atom_site_fract_y
_atom_site_fract_z
_atom_site_U_iso_or_equiv
_atom_site_adp_type
_atom_site_occupancy
_atom_site_site_symmetry_order
_atom_site_calc_flag
_atom_site_refinement_flags_posn
_atom_site_refinement_flags_adp
_atom_site_refinement_flags_occupancy
_atom_site_disorder_assembly
_atom_site_disorder_group
C1 C 0.8492(4) 0.3950(4) 0.2416(2) 0.0196(8) Uani 1 1 d . . . . .
N1 N 0.8479(3) 0.2582(3) 0.21514(18) 0.0202(7) Uani 1 1 d . . . . .
C2 C 0.9178(4) 0.2254(4) 0.1308(2) 0.0233(9) Uani 1 1 d . . . . .
C3 C 0.9581(5) 0.3695(4) 0.1062(3) 0.0394(11) Uani 1 1 d . . . . .
H3AA H 0.8957 0.3885 0.0536 0.047 Uiso 0.721(4) 1 calc R . P A 1
H3AB H 1.0617 0.3756 0.0918 0.047 Uiso 0.721(4) 1 calc R . P A 1
H3BC H 1.0660 0.3811 0.1051 0.047 Uiso 0.279(4) 1 calc R . P A 2
H3BD H 0.9139 0.3792 0.0462 0.047 Uiso 0.279(4) 1 calc R . P A 2
C5 C 0.7922(4) 0.1591(4) 0.2698(2) 0.0228(9) Uani 1 1 d . . . . .
C6 C 0.8841(4) 0.1216(4) 0.3417(2) 0.0291(10) Uani 1 1 d . . . . .
C7 C 0.8249(5) 0.0278(5) 0.3941(3) 0.0382(11) Uani 1 1 d . . . . .
H7 H 0.8848 -0.0007 0.4416 0.046 Uiso 1 1 calc R . . . .
C8 C 0.6818(5) -0.0248(5) 0.3788(3) 0.0445(12) Uani 1 1 d . . . . .
H8 H 0.6454 -0.0903 0.4148 0.053 Uiso 1 1 calc R . . . .
C9 C 0.5911(5) 0.0176(4) 0.3114(3) 0.0370(11) Uani 1 1 d . . . . .
H9 H 0.4921 -0.0175 0.3025 0.044 Uiso 1 1 calc R . . . .
C10 C 0.6430(4) 0.1112(4) 0.2563(2) 0.0272(10) Uani 1 1 d . . . . .
C11 C 1.0345(4) 0.1888(5) 0.3697(3) 0.0355(11) Uani 1 1 d . . . . .
H11 H 1.0590 0.2517 0.3246 0.043 Uiso 1 1 calc R . . . .
C12 C 1.0347(5) 0.2751(5) 0.4586(3) 0.0487(12) Uani 1 1 d . . . . .
H12A H 1.0185 0.2152 0.5051 0.073 Uiso 1 1 calc GR . . . .
H12B H 0.9563 0.3388 0.4556 0.073 Uiso 1 1 calc GR . . . .
H12C H 1.1295 0.3262 0.4718 0.073 Uiso 1 1 calc GR . . . .
C13 C 1.1561(5) 0.0878(5) 0.3751(3) 0.0480(13) Uani 1 1 d . . . . .
H13A H 1.1641 0.0404 0.3168 0.072 Uiso 1 1 calc GR . . . .
H13B H 1.1321 0.0213 0.4164 0.072 Uiso 1 1 calc GR . . . .
H13C H 1.2495 0.1373 0.3957 0.072 Uiso 1 1 calc GR . . . .
C14 C 0.5369(4) 0.1673(4) 0.1892(2) 0.0294(10) Uani 1 1 d . . . . .
H14 H 0.5959 0.2211 0.1505 0.035 Uiso 1 1 calc R . . . .
C15 C 0.4342(4) 0.2633(5) 0.2348(3) 0.0383(11) Uani 1 1 d . . . . .
H15A H 0.4924 0.3348 0.2727 0.057 Uiso 1 1 calc GR . . . .
H15B H 0.3712 0.2117 0.2706 0.057 Uiso 1 1 calc GR . . . .
H15C H 0.3732 0.3048 0.1904 0.057 Uiso 1 1 calc GR . . . .
C16 C 0.4470(5) 0.0535(5) 0.1302(3) 0.0413(11) Uani 1 1 d . . . . .
H16A H 0.3829 0.0032 0.1661 0.062 Uiso 1 1 calc GR . . . .
H16B H 0.5136 -0.0088 0.1025 0.062 Uiso 1 1 calc GR . . . .
H16C H 0.3873 0.0937 0.0846 0.062 Uiso 1 1 calc GR . . . .
C17 C 1.0496(4) 0.1403(5) 0.1453(3) 0.0357(11) Uani 1 1 d . . . . .
H17A H 1.0175 0.0531 0.1655 0.054 Uiso 1 1 calc GR . . . .
H17B H 1.1204 0.1892 0.1898 0.054 Uiso 1 1 calc GR . . . .
H17C H 1.0958 0.1238 0.0899 0.054 Uiso 1 1 calc GR . . . .
C18 C 0.8121(4) 0.1478(4) 0.0595(2) 0.0321(10) Uani 1 1 d . . . . .
H18A H 0.7274 0.2020 0.0476 0.048 Uiso 1 1 calc GR . . . .
H18B H 0.7789 0.0608 0.0794 0.048 Uiso 1 1 calc GR . . . .
H18C H 0.8623 0.1309 0.0055 0.048 Uiso 1 1 calc GR . . . .
C4 C 0.9358(13) 0.4774(8) 0.1846(7) 0.0241(16) Uani 0.721(4) 1 d D U P A 1
C19 C 1.0925(6) 0.5172(6) 0.2278(4) 0.0303(12) Uani 0.721(4) 1 d D U P A 1
H19A H 1.1349 0.4348 0.2489 0.036 Uiso 0.721(4) 1 calc R . P A 1
H19B H 1.1539 0.5485 0.1821 0.036 Uiso 0.721(4) 1 calc R . P A 1
C20 C 1.1013(6) 0.6276(6) 0.3043(5) 0.0347(13) Uani 0.721(4) 1 d D U P A 1
H20 H 1.0419 0.5944 0.3511 0.042 Uiso 0.721(4) 1 calc R . P A 1
C21 C 1.0347(6) 0.7546(5) 0.2732(4) 0.0375(14) Uani 0.721(4) 1 d D U P A 1
H21A H 1.0951 0.7915 0.2289 0.045 Uiso 0.721(4) 1 calc R . P A 1
H21B H 1.0351 0.8249 0.3236 0.045 Uiso 0.721(4) 1 calc R . P A 1
C22 C 0.8767(8) 0.7230(8) 0.2327(6) 0.031(2) Uani 0.721(4) 1 d D U P A 1
H22A H 0.8144 0.6971 0.2793 0.037 Uiso 0.721(4) 1 calc R . P A 1
H22B H 0.8392 0.8064 0.2101 0.037 Uiso 0.721(4) 1 calc R . P A 1
C23 C 0.8634(5) 0.6081(5) 0.1575(3) 0.0275(12) Uani 0.721(4) 1 d D U P A 1
H23 H 0.9228 0.6419 0.1108 0.033 Uiso 0.721(4) 1 calc R . P A 1
C24 C 1.2599(6) 0.6580(7) 0.3435(4) 0.0555(17) Uani 0.721(4) 1 d D U P A 1
H24A H 1.2994 0.5745 0.3632 0.083 Uiso 0.721(4) 1 calc GR . P A 1
H24B H 1.2620 0.7272 0.3938 0.083 Uiso 0.721(4) 1 calc GR . P A 1
H24C H 1.3197 0.6917 0.2987 0.083 Uiso 0.721(4) 1 calc GR . P A 1
C25 C 0.7028(7) 0.5839(7) 0.1141(4) 0.0384(15) Uani 0.721(4) 1 d D U P A 1
H25 H 0.6886 0.4863 0.0897 0.046 Uiso 0.721(4) 1 calc R . P A 1
C26 C 0.5807(6) 0.6138(7) 0.1745(4) 0.0528(17) Uani 0.721(4) 1 d D U P A 1
H26A H 0.5961 0.5660 0.2275 0.079 Uiso 0.721(4) 1 calc GR . P A 1
H26B H 0.4857 0.5826 0.1436 0.079 Uiso 0.721(4) 1 calc GR . P A 1
H26C H 0.5818 0.7120 0.1912 0.079 Uiso 0.721(4) 1 calc GR . P A 1
C27 C 0.6837(7) 0.6726(7) 0.0368(4) 0.0574(18) Uani 0.721(4) 1 d D U P A 1
H27A H 0.7089 0.7682 0.0580 0.086 Uiso 0.721(4) 1 calc GR . P A 1
H27B H 0.5816 0.6628 0.0119 0.086 Uiso 0.721(4) 1 calc GR . P A 1
H27C H 0.7485 0.6434 -0.0085 0.086 Uiso 0.721(4) 1 calc GR . P A 1
C28 C 0.7849(4) 0.4389(4) 0.3154(3) 0.0244(8) Uani 1 1 d . . . . .
C29 C 0.7116(4) 0.4619(4) 0.3806(2) 0.0268(9) Uani 1 1 d . . . . .
C30 C 0.6216(4) 0.4799(4) 0.4473(2) 0.0240(8) Uani 1 1 d . . . . .
C31 C 0.5514(4) 0.3636(4) 0.4809(2) 0.0256(9) Uani 1 1 d . . . . .
H31 H 0.5717 0.2747 0.4577 0.031 Uiso 1 1 calc R . . . .
C32 C 0.4567(4) 0.3782(4) 0.5451(2) 0.0268(9) Uani 1 1 d . . . . .
H32 H 0.4124 0.2995 0.5659 0.032 Uiso 1 1 calc R . . . .
C1' C 0.1892(4) 0.6030(4) 0.7844(2) 0.0222(5) Uani 1 1 d . . . . .
N1' N 0.1831(3) 0.7419(3) 0.80535(18) 0.0191(7) Uani 1 1 d . . . . .
C2' C 0.1121(4) 0.7785(4) 0.8882(2) 0.0210(8) Uani 1 1 d . . . . .
C3' C 0.0457(4) 0.6384(4) 0.9077(2) 0.0254(9) Uani 1 1 d . . . . .
H3'A H -0.0608 0.6309 0.8902 0.031 Uiso 1 1 calc R . . . .
H3'B H 0.0600 0.6283 0.9715 0.031 Uiso 1 1 calc R . . . .
C4' C 0.1229(4) 0.5256(4) 0.8552(2) 0.0212(9) Uani 1 1 d . . . . .
C5' C 0.2458(4) 0.8377(4) 0.7509(2) 0.0226(9) Uani 1 1 d . . . . .
C6' C 0.3955(4) 0.8794(4) 0.7651(2) 0.0247(9) Uani 1 1 d . . . . .
C7' C 0.4529(4) 0.9725(4) 0.7103(3) 0.0335(10) Uani 1 1 d . . . . .
H7' H 0.5530 1.0042 0.7196 0.040 Uiso 1 1 calc R . . . .
C8' C 0.3648(5) 1.0182(4) 0.6429(3) 0.0386(11) Uani 1 1 d . . . . .
H8' H 0.4046 1.0818 0.6069 0.046 Uiso 1 1 calc R . . . .
C9' C 0.2208(5) 0.9725(5) 0.6279(3) 0.0385(11) Uani 1 1 d . . . . .
H9' H 0.1619 1.0055 0.5816 0.046 Uiso 1 1 calc R . . . .
C10' C 0.1588(4) 0.8784(4) 0.6791(3) 0.0284(10) Uani 1 1 d . . . . .
C11' C 0.5009(4) 0.8231(4) 0.8331(2) 0.0257(9) Uani 1 1 d . . . . .
H11' H 0.4410 0.7674 0.8703 0.031 Uiso 1 1 calc R . . . .
C12' C 0.6066(4) 0.7286(4) 0.7880(3) 0.0321(10) Uani 1 1 d . . . . .
H12D H 0.6656 0.7801 0.7501 0.048 Uiso 1 1 calc GR . . . .
H12E H 0.5502 0.6535 0.7523 0.048 Uiso 1 1 calc GR . . . .
H12F H 0.6713 0.6918 0.8328 0.048 Uiso 1 1 calc GR . . . .
C13' C 0.5854(4) 0.9359(4) 0.8938(3) 0.0357(10) Uani 1 1 d . . . . .
H13D H 0.5161 0.9943 0.9224 0.053 Uiso 1 1 calc GR . . . .
H13E H 0.6478 0.9904 0.8593 0.053 Uiso 1 1 calc GR . . . .
H13F H 0.6466 0.8955 0.9387 0.053 Uiso 1 1 calc GR . . . .
C14' C 0.0038(4) 0.8159(5) 0.6498(3) 0.0323(10) Uani 1 1 d . . . . .
H14' H -0.0252 0.7532 0.6942 0.039 Uiso 1 1 calc R . . . .
C15' C 0.0059(5) 0.7313(5) 0.5608(3) 0.0419(11) Uani 1 1 d . . . . .
H15D H 0.0824 0.6658 0.5646 0.063 Uiso 1 1 calc GR . . . .
H15E H 0.0264 0.7918 0.5153 0.063 Uiso 1 1 calc GR . . . .
H15F H -0.0896 0.6823 0.5456 0.063 Uiso 1 1 calc GR . . . .
C16' C -0.1111(5) 0.9236(5) 0.6441(3) 0.0420(11) Uani 1 1 d . . . . .
H16D H -0.2063 0.8792 0.6215 0.063 Uiso 1 1 calc GR . . . .
H16E H -0.0809 0.9903 0.6043 0.063 Uiso 1 1 calc GR . . . .
H16F H -0.1192 0.9699 0.7028 0.063 Uiso 1 1 calc GR . . . .
C17' C 0.2215(4) 0.8435(4) 0.9629(2) 0.0286(9) Uani 1 1 d . . . . .
H17D H 0.2684 0.9268 0.9448 0.043 Uiso 1 1 calc GR . . . .
H17E H 0.2965 0.7794 0.9761 0.043 Uiso 1 1 calc GR . . . .
H17F H 0.1696 0.8661 1.0155 0.043 Uiso 1 1 calc GR . . . .
C18' C -0.0068(4) 0.8798(4) 0.8734(3) 0.0280(9) Uani 1 1 d . . . . .
H18D H -0.0792 0.8409 0.8263 0.042 Uiso 1 1 calc GR . . . .
H18E H 0.0382 0.9649 0.8568 0.042 Uiso 1 1 calc GR . . . .
H18F H -0.0555 0.8983 0.9278 0.042 Uiso 1 1 calc GR . . . .
C19' C 0.2516(4) 0.4762(4) 0.9164(2) 0.0269(8) Uani 1 1 d . . . . .
H19C H 0.3257 0.5530 0.9313 0.032 Uiso 1 1 calc R . . . .
H19D H 0.2120 0.4531 0.9720 0.032 Uiso 1 1 calc R . . . .
C20' C 0.3278(4) 0.3546(4) 0.8781(3) 0.0302(9) Uani 1 1 d . . . . .
H20' H 0.3735 0.3801 0.8241 0.036 Uiso 1 1 calc R . . . .
C21' C 0.2145(4) 0.2365(4) 0.8513(3) 0.0371(10) Uani 1 1 d . . . . .
H21C H 0.2637 0.1579 0.8245 0.045 Uiso 1 1 calc R . . . .
H21D H 0.1701 0.2084 0.9043 0.045 Uiso 1 1 calc R . . . .
C22' C 0.0943(4) 0.2767(4) 0.7858(3) 0.0327(10) Uani 1 1 d . . . . .
H22C H 0.0216 0.1988 0.7709 0.039 Uiso 1 1 calc R . . . .
H22D H 0.1379 0.2977 0.7310 0.039 Uiso 1 1 calc R . . . .
C23' C 0.0155(4) 0.4017(4) 0.8229(2) 0.0259(9) Uani 1 1 d . . . . .
H23' H -0.0283 0.3735 0.8768 0.031 Uiso 1 1 calc R . . . .
C24' C 0.4494(5) 0.3169(5) 0.9440(3) 0.0444(12) Uani 1 1 d . . . . .
H24D H 0.4986 0.2388 0.9183 0.067 Uiso 1 1 calc GR . . . .
H24E H 0.4067 0.2932 0.9979 0.067 Uiso 1 1 calc GR . . . .
H24F H 0.5207 0.3946 0.9582 0.067 Uiso 1 1 calc GR . . . .
C25' C -0.1178(4) 0.4350(4) 0.7592(3) 0.0328(10) Uani 1 1 d . . . . .
H25' H -0.1299 0.5351 0.7694 0.039 Uiso 1 1 calc R . . . .
C26' C -0.1016(5) 0.4028(5) 0.6610(3) 0.0459(12) Uani 1 1 d . . . . .
H26D H -0.1016 0.3039 0.6472 0.069 Uiso 1 1 calc GR . . . .
H26E H -0.0091 0.4455 0.6459 0.069 Uiso 1 1 calc GR . . . .
H26F H -0.1836 0.4382 0.6270 0.069 Uiso 1 1 calc GR . . . .
C27' C -0.2584(5) 0.3631(6) 0.7829(3) 0.0556(13) Uani 1 1 d . . . . .
H27D H -0.2763 0.3929 0.8438 0.083 Uiso 1 1 calc GR . . . .
H27E H -0.2487 0.2644 0.7768 0.083 Uiso 1 1 calc GR . . . .
H27F H -0.3408 0.3858 0.7433 0.083 Uiso 1 1 calc GR . . . .
C28' C 0.2578(4) 0.5548(4) 0.7130(2) 0.0222(5) Uani 1 1 d . . . . .
C29' C 0.3302(4) 0.5289(4) 0.6492(2) 0.0222(5) Uani 1 1 d . . . . .
C30' C 0.4226(4) 0.5110(4) 0.5820(2) 0.0222(5) Uani 1 1 d . . . . .
C31' C 0.4922(4) 0.6265(4) 0.5487(2) 0.0271(9) Uani 1 1 d . . . . .
H31' H 0.4717 0.7155 0.5718 0.033 Uiso 1 1 calc R . . . .
C32' C 0.5873(4) 0.6114(4) 0.4846(2) 0.0258(9) Uani 1 1 d . . . . .
H32' H 0.6319 0.6902 0.4641 0.031 Uiso 1 1 calc R . . . .
C4A C 0.909(3) 0.476(2) 0.166(2) 0.0241(16) Uani 0.279(4) 1 d D U P A 2
C19A C 0.7789(15) 0.5182(15) 0.1095(9) 0.0303(12) Uani 0.279(4) 1 d D U P A 2
H19E H 0.7075 0.4388 0.0971 0.036 Uiso 0.279(4) 1 calc R . P A 2
H19F H 0.8137 0.5405 0.0525 0.036 Uiso 0.279(4) 1 calc R . P A 2
C20A C 0.6980(19) 0.6393(17) 0.1477(12) 0.0384(15) Uani 0.279(4) 1 d D U P A 2
H20A H 0.6585 0.6138 0.2036 0.046 Uiso 0.279(4) 1 calc R . P A 2
C21A C 0.8064(16) 0.7601(15) 0.1711(10) 0.036(3) Uani 0.279(4) 1 d D U P A 2
H21E H 0.7553 0.8374 0.1981 0.043 Uiso 0.279(4) 1 calc R . P A 2
H21F H 0.8466 0.7883 0.1169 0.043 Uiso 0.279(4) 1 calc R . P A 2
C22A C 0.935(2) 0.725(2) 0.2369(15) 0.031(5) Uani 0.279(4) 1 d D U P A 2
H22E H 1.0072 0.8041 0.2482 0.037 Uiso 0.279(4) 1 calc R . P A 2
H22F H 0.8964 0.7069 0.2936 0.037 Uiso 0.279(4) 1 calc R . P A 2
C23A C 1.0118(14) 0.6015(14) 0.2010(9) 0.031(3) Uani 0.279(4) 1 d D U P A 2
H23A H 1.0539 0.6311 0.1469 0.037 Uiso 0.279(4) 1 calc R . P A 2
C24A C 0.5685(19) 0.6715(19) 0.0863(11) 0.056(5) Uani 0.279(4) 1 d D U P A 2
H24G H 0.6004 0.6777 0.0270 0.083 Uiso 0.279(4) 1 calc GR . P A 2
H24H H 0.5310 0.7585 0.1078 0.083 Uiso 0.279(4) 1 calc GR . P A 2
H24I H 0.4908 0.5991 0.0845 0.083 Uiso 0.279(4) 1 calc GR . P A 2
C25A C 1.1464(17) 0.574(2) 0.2609(12) 0.040(4) Uani 0.279(4) 1 d D U P A 2
H25A H 1.1636 0.4755 0.2484 0.048 Uiso 0.279(4) 1 calc R . P A 2
C26A C 1.2857(19) 0.653(3) 0.2396(14) 0.088(8) Uani 0.279(4) 1 d D U P A 2
H26G H 1.3150 0.6156 0.1823 0.132 Uiso 0.279(4) 1 calc GR . P A 2
H26H H 1.3646 0.6432 0.2852 0.132 Uiso 0.279(4) 1 calc GR . P A 2
H26I H 1.2669 0.7491 0.2376 0.132 Uiso 0.279(4) 1 calc GR . P A 2
C27A C 1.1278(19) 0.597(2) 0.3586(12) 0.049(5) Uani 0.279(4) 1 d D U P A 2
H27G H 1.1441 0.6942 0.3782 0.073 Uiso 0.279(4) 1 calc GR . P A 2
H27H H 1.1991 0.5455 0.3909 0.073 Uiso 0.279(4) 1 calc GR . P A 2
H27I H 1.0283 0.5659 0.3699 0.073 Uiso 0.279(4) 1 calc GR . P A 2

loop_
_atom_site_aniso_label
_atom_site_aniso_U_11
_atom_site_aniso_U_22
_atom_site_aniso_U_33
_atom_site_aniso_U_23
_atom_site_aniso_U_13
_atom_site_aniso_U_12
C1 0.0184(17) 0.025(2) 0.0154(17) 0.0016(15) 0.0023(14) 0.0037(14)
N1 0.0233(16) 0.0222(18) 0.0156(15) 0.0007(14) 0.0057(13) 0.0021(13)
C2 0.025(2) 0.031(2) 0.0146(19) -0.0021(17) 0.0066(15) 0.0036(17)
C3 0.055(3) 0.035(3) 0.029(2) -0.0004(19) 0.0154(19) -0.0076(19)
C5 0.030(2) 0.019(2) 0.021(2) 0.0033(18) 0.0050(18) 0.0037(17)
C6 0.036(2) 0.031(2) 0.021(2) 0.002(2) 0.0064(19) 0.0086(19)
C7 0.044(3) 0.039(3) 0.035(2) 0.015(2) 0.007(2) 0.013(2)
C8 0.062(3) 0.037(3) 0.040(3) 0.018(2) 0.021(2) 0.005(2)
C9 0.037(2) 0.035(3) 0.040(3) 0.004(2) 0.013(2) -0.005(2)
C10 0.027(2) 0.026(2) 0.028(2) -0.003(2) 0.0094(18) -0.0001(18)
C11 0.034(2) 0.047(3) 0.027(2) 0.010(2) -0.0018(19) 0.007(2)
C12 0.052(3) 0.064(3) 0.029(2) 0.008(2) -0.003(2) 0.007(2)
C13 0.038(2) 0.072(4) 0.038(3) 0.019(3) 0.003(2) 0.017(2)
C14 0.022(2) 0.035(3) 0.031(2) 0.002(2) 0.0071(18) -0.0037(18)
C15 0.026(2) 0.047(3) 0.040(3) 0.001(2) -0.0026(19) -0.0011(19)
C16 0.034(2) 0.049(3) 0.037(2) -0.007(2) 0.003(2) -0.008(2)
C17 0.032(2) 0.050(3) 0.025(2) -0.006(2) 0.0061(18) 0.011(2)
C18 0.032(2) 0.038(3) 0.025(2) -0.007(2) 0.0010(18) 0.0041(19)
C4 0.029(4) 0.026(2) 0.018(5) 0.001(2) 0.009(3) 0.003(2)
C19 0.029(3) 0.036(3) 0.026(3) 0.005(2) 0.008(2) -0.002(2)
C20 0.028(3) 0.042(3) 0.033(4) -0.006(3) 0.006(3) -0.004(2)
C21 0.033(3) 0.032(3) 0.045(3) -0.004(3) 0.004(3) -0.007(2)
C22 0.028(4) 0.026(3) 0.038(4) -0.001(3) 0.006(3) -0.003(3)
C23 0.026(3) 0.031(3) 0.027(3) 0.005(2) 0.006(2) -0.001(2)
C24 0.034(3) 0.067(4) 0.059(4) -0.013(3) -0.007(3) -0.009(3)
C25 0.045(3) 0.037(4) 0.031(4) 0.004(3) -0.007(3) 0.003(3)
C26 0.033(3) 0.078(5) 0.052(3) 0.032(3) 0.001(3) 0.001(3)
C27 0.048(4) 0.092(5) 0.039(3) 0.030(3) 0.006(3) 0.026(3)
C28 0.0227(18) 0.023(2) 0.028(2) 0.0009(17) 0.0050(17) -0.0005(15)
C29 0.029(2) 0.027(2) 0.025(2) 0.0038(17) 0.0039(19) 0.0002(16)
C30 0.0244(19) 0.032(2) 0.0171(18) 0.0026(16) 0.0070(16) 0.0046(16)
C31 0.029(2) 0.023(2) 0.025(2) 0.0000(18) 0.0068(17) 0.0017(17)
C32 0.033(2) 0.024(2) 0.024(2) 0.0044(18) 0.0071(18) -0.0008(18)
C1' 0.0248(11) 0.0219(12) 0.0200(9) 0.0017(9) 0.0036(7) 0.0003(9)
N1' 0.0221(16) 0.0192(17) 0.0166(15) 0.0029(14) 0.0048(13) 0.0007(13)
C2' 0.0189(19) 0.023(2) 0.0204(19) -0.0014(17) 0.0032(15) -0.0010(16)
C3' 0.027(2) 0.028(2) 0.0222(19) -0.0006(17) 0.0101(16) 0.0039(16)
C4' 0.0206(19) 0.025(2) 0.020(2) 0.0029(17) 0.0075(15) 0.0017(16)
C5' 0.025(2) 0.022(2) 0.022(2) 0.0009(19) 0.0094(18) 0.0026(18)
C6' 0.025(2) 0.022(2) 0.028(2) 0.0020(19) 0.0050(17) 0.0007(17)
C7' 0.031(2) 0.027(2) 0.044(3) 0.007(2) 0.011(2) -0.0035(18)
C8' 0.040(3) 0.032(3) 0.048(3) 0.021(2) 0.011(2) 0.001(2)
C9' 0.041(3) 0.043(3) 0.036(2) 0.018(2) 0.006(2) 0.008(2)
C10' 0.028(2) 0.032(2) 0.028(2) 0.009(2) 0.0034(18) 0.0057(18)
C11' 0.019(2) 0.031(2) 0.026(2) 0.0015(19) 0.0017(17) -0.0008(18)
C12' 0.024(2) 0.034(2) 0.037(2) -0.003(2) 0.0012(18) 0.0075(18)
C13' 0.027(2) 0.038(3) 0.042(2) -0.003(2) 0.0026(19) 0.0024(19)
C14' 0.031(2) 0.043(3) 0.024(2) 0.009(2) -0.0026(18) 0.0021(19)
C15' 0.041(3) 0.051(3) 0.031(2) 0.005(2) -0.0085(19) 0.002(2)
C16' 0.035(2) 0.055(3) 0.037(2) 0.013(2) -0.002(2) 0.010(2)
C17' 0.026(2) 0.036(2) 0.023(2) -0.0047(19) 0.0052(17) 0.0039(18)
C18' 0.0205(19) 0.031(2) 0.032(2) -0.0016(18) 0.0038(17) 0.0062(16)
C19' 0.030(2) 0.030(2) 0.0211(18) 0.0051(16) 0.0050(15) 0.0005(16)
C20' 0.033(2) 0.027(2) 0.032(2) 0.0084(17) 0.0035(17) 0.0048(17)
C21' 0.042(2) 0.027(2) 0.044(3) 0.007(2) 0.006(2) 0.0046(18)
C22' 0.038(2) 0.023(2) 0.037(2) 0.0010(19) 0.0064(19) -0.0026(18)
C23' 0.028(2) 0.027(2) 0.024(2) 0.0022(18) 0.0078(16) -0.0028(17)
C24' 0.045(3) 0.039(3) 0.050(3) 0.010(2) -0.002(2) 0.011(2)
C25' 0.027(2) 0.034(2) 0.037(2) -0.002(2) 0.0013(18) -0.0005(18)
C26' 0.041(3) 0.060(3) 0.035(2) 0.002(2) -0.003(2) 0.000(2)
C27' 0.034(3) 0.070(3) 0.061(3) 0.003(3) 0.005(2) -0.007(2)
C28' 0.0248(11) 0.0219(12) 0.0200(9) 0.0017(9) 0.0036(7) 0.0003(9)
C29' 0.0248(11) 0.0219(12) 0.0200(9) 0.0017(9) 0.0036(7) 0.0003(9)
C30' 0.0248(11) 0.0219(12) 0.0200(9) 0.0017(9) 0.0036(7) 0.0003(9)
C31' 0.033(2) 0.025(2) 0.025(2) 0.0016(18) 0.0065(17) 0.0058(17)
C32' 0.029(2) 0.027(2) 0.023(2) 0.0051(18) 0.0076(17) 0.0022(17)
C4A 0.029(4) 0.026(2) 0.018(5) 0.001(2) 0.009(3) 0.003(2)
C19A 0.029(3) 0.036(3) 0.026(3) 0.005(2) 0.008(2) -0.002(2)
C20A 0.045(3) 0.037(4) 0.031(4) 0.004(3) -0.007(3) 0.003(3)
C21A 0.053(7) 0.034(7) 0.021(7) 0.003(6) 0.006(6) 0.012(5)
C22A 0.040(11) 0.030(8) 0.022(8) 0.001(6) 0.005(8) -0.003(7)
C23A 0.038(6) 0.026(6) 0.029(7) 0.002(5) 0.006(5) -0.007(5)
C24A 0.066(9) 0.060(11) 0.041(9) 0.000(8) -0.009(7) 0.027(8)
C25A 0.037(7) 0.042(10) 0.038(8) -0.007(7) 0.001(6) -0.003(7)
C26A 0.046(9) 0.15(2) 0.064(12) 0.023(12) 0.002(8) -0.041(10)
C27A 0.049(11) 0.057(13) 0.035(8) -0.005(7) -0.009(7) -0.015(9)

loop_
_atom_type_symbol
_atom_type_description
_atom_type_scat_dispersion_real
_atom_type_scat_dispersion_imag
_atom_type_scat_source
C C 0.0181 0.0091 'International Tables Vol C Tables 4.2.6.8 and 6.1.1.4'
H H 0.0000 0.0000 'International Tables Vol C Tables 4.2.6.8 and 6.1.1.4'
N N 0.0311 0.0180 'International Tables Vol C Tables 4.2.6.8 and 6.1.1.4'

loop_
_geom_angle_atom_site_label_1
_geom_angle_atom_site_label_2
_geom_angle_atom_site_label_3
_geom_angle
N1 C1 C4 111.6(5)
N1 C1 C4A 108.2(10)
C28 C1 N1 120.2(3)
C28 C1 C4 128.1(5)
C28 C1 C4A 130.8(11)
C1 N1 C2 114.2(3)
C1 N1 C5 120.5(3)
C5 N1 C2 125.2(3)
N1 C2 C3 100.7(3)
N1 C2 C17 111.1(3)
N1 C2 C18 112.7(3)
C17 C2 C3 113.5(3)
C17 C2 C18 107.9(3)
C18 C2 C3 110.8(3)
C2 C3 C4 110.1(5)
C4A C3 C2 113.2(14)
C6 C5 N1 119.2(3)
C10 C5 N1 119.4(3)
C10 C5 C6 121.1(3)
C5 C6 C11 123.6(4)
C7 C6 C5 117.4(4)
C7 C6 C11 118.7(4)
C8 C7 C6 121.9(4)
C7 C8 C9 120.2(4)
C8 C9 C10 121.0(4)
C5 C10 C14 121.8(3)
C9 C10 C5 118.2(3)
C9 C10 C14 119.8(3)
C6 C11 C12 111.0(3)
C6 C11 C13 113.6(4)
C13 C11 C12 109.2(4)
C10 C14 C15 110.8(3)
C10 C14 C16 112.2(4)
C15 C14 C16 110.0(3)
C1 C4 C3 101.6(5)
C1 C4 C19 111.4(6)
C1 C4 C23 114.9(9)
C19 C4 C3 104.8(8)
C19 C4 C23 108.9(6)
C23 C4 C3 114.7(7)
C20 C19 C4 115.1(6)
C19 C20 C21 109.2(6)
C19 C20 C24 111.2(5)
C21 C20 C24 111.5(5)
C20 C21 C22 111.2(5)
C23 C22 C21 113.3(5)
C4 C23 C25 114.7(5)
C22 C23 C4 112.3(6)
C22 C23 C25 112.1(5)
C26 C25 C23 116.1(5)
C26 C25 C27 107.7(5)
C27 C25 C23 109.0(5)
C29 C28 C1 170.4(4)
C28 C29 C30 174.8(4)
C29 C30 C31 120.1(4)
C29 C30 C32' 122.9(4)
C32' C30 C31 116.9(3)
C32 C31 C30 121.6(4)
C31 C32 C30' 121.1(4)
N1' C1' C4' 110.0(3)
C28' C1' N1' 120.3(3)
C28' C1' C4' 129.5(3)
C1' N1' C2' 113.9(3)
C1' N1' C5' 120.8(3)
C5' N1' C2' 125.3(3)
N1' C2' C3' 101.5(3)
N1' C2' C17' 112.7(3)
N1' C2' C18' 111.0(3)
C17' C2' C3' 112.6(3)
C17' C2' C18' 107.4(3)
C18' C2' C3' 111.7(3)
C2' C3' C4' 108.7(3)
C1' C4' C3' 102.1(3)
C1' C4' C19' 108.5(3)
C1' C4' C23' 116.7(3)
C3' C4' C19' 108.9(3)
C3' C4' C23' 111.6(3)
C23' C4' C19' 108.7(3)
C6' C5' N1' 119.7(3)
C6' C5' C10' 121.0(3)
C10' C5' N1' 119.1(3)
C5' C6' C7' 118.1(3)
C5' C6' C11' 123.6(3)
C7' C6' C11' 118.2(3)
C8' C7' C6' 120.6(4)
C9' C8' C7' 120.5(4)
C8' C9' C10' 121.4(4)
C5' C10' C14' 123.4(4)
C9' C10' C5' 118.2(4)
C9' C10' C14' 118.3(4)
C6' C11' C12' 110.9(3)
C13' C11' C6' 112.1(3)
C13' C11' C12' 110.8(3)
C10' C14' C16' 112.8(4)
C15' C14' C10' 109.4(3)
C15' C14' C16' 110.3(3)
C20' C19' C4' 115.5(3)
C19' C20' C21' 109.3(3)
C19' C20' C24' 110.2(3)
C21' C20' C24' 112.2(3)
C22' C21' C20' 111.2(3)
C21' C22' C23' 112.0(3)
C4' C23' C25' 114.5(3)
C22' C23' C4' 112.8(3)
C22' C23' C25' 112.1(3)
C26' C25' C23' 115.8(3)
C27' C25' C23' 110.3(3)
C27' C25' C26' 109.1(4)
C29' C28' C1' 171.0(4)
C28' C29' C30' 173.6(4)
C29' C30' C32 122.3(3)
C29' C30' C31' 120.2(3)
C31' C30' C32 117.4(3)
C32' C31' C30' 121.3(4)
C31' C32' C30 121.7(4)
C3 C4A C1 103.0(14)
C3 C4A C19A 99.0(17)
C3 C4A C23A 121(3)
C19A C4A C1 108(2)
C19A C4A C23A 110.5(16)
C23A C4A C1 114(2)
C4A C19A C20A 116.4(15)
C21A C20A C19A 109.1(13)
C21A C20A C24A 112.6(14)
C24A C20A C19A 112.1(13)
C20A C21A C22A 111.3(14)
C23A C22A C21A 111.5(14)
C22A C23A C4A 115.3(17)
C22A C23A C25A 111.8(14)
C25A C23A C4A 116.1(14)
C26A C25A C23A 112.8(14)
C27A C25A C23A 114.9(16)
C27A C25A C26A 109.8(15)

loop_
_geom_bond_atom_site_label_1
_geom_bond_atom_site_label_2
_geom_bond_distance
C1 N1 1.374(5)
C1 C4 1.489(14)
C1 C28 1.359(5)
C1 C4A 1.57(4)
N1 C2 1.500(4)
N1 C5 1.442(5)
C2 C3 1.539(6)
C2 C17 1.520(5)
C2 C18 1.527(5)
C3 C4 1.563(12)
C3 C4A 1.44(3)
C5 C6 1.423(5)
C5 C10 1.417(5)
C6 C7 1.393(6)
C6 C11 1.513(6)
C7 C8 1.381(6)
C8 C9 1.384(6)
C9 C10 1.395(6)
C10 C14 1.522(5)
C11 C12 1.539(6)
C11 C13 1.535(6)
C14 C15 1.530(6)
C14 C16 1.538(6)
C4 C19 1.551(11)
C4 C23 1.556(9)
C19 C20 1.520(8)
C20 C21 1.522(8)
C20 C24 1.535(8)
C21 C22 1.536(8)
C22 C23 1.534(8)
C23 C25 1.566(8)
C25 C26 1.527(9)
C25 C27 1.539(8)
C28 C29 1.254(5)
C29 C30 1.365(5)
C30 C31 1.442(5)
C30 C32' 1.429(5)
C31 C32 1.361(5)
C32 C30' 1.439(5)
C1' N1' 1.385(5)
C1' C4' 1.526(5)
C1' C28' 1.362(5)
N1' C2' 1.492(5)
N1' C5' 1.442(5)
C2' C3' 1.546(5)
C2' C17' 1.534(5)
C2' C18' 1.534(5)
C3' C4' 1.546(5)
C4' C19' 1.575(5)
C4' C23' 1.551(5)
C5' C6' 1.407(5)
C5' C10' 1.408(5)
C6' C7' 1.407(6)
C6' C11' 1.528(5)
C7' C8' 1.384(6)
C8' C9' 1.368(6)
C9' C10' 1.394(6)
C10' C14' 1.537(6)
C11' C12' 1.536(5)
C11' C13' 1.523(6)
C14' C15' 1.535(6)
C14' C16' 1.537(6)
C19' C20' 1.514(5)
C20' C21' 1.527(6)
C20' C24' 1.530(5)
C21' C22' 1.526(6)
C22' C23' 1.547(5)
C23' C25' 1.571(5)
C25' C26' 1.527(5)
C25' C27' 1.522(6)
C28' C29' 1.236(5)
C29' C30' 1.385(5)
C30' C31' 1.431(5)
C31' C32' 1.363(5)
C4A C19A 1.52(2)
C4A C23A 1.54(2)
C19A C20A 1.533(18)
C20A C21A 1.51(2)
C20A C24A 1.522(19)
C21A C22A 1.57(2)
C22A C23A 1.518(18)
C23A C25A 1.530(18)
C25A C26A 1.53(2)
C25A C27A 1.52(2)
